data_1534812
loop_
_publ_author_name
'Shehee, T.C.'
'Pehler, S.F.'
'Albrecht-Schmitt, T.E.'

_publ_section_title
;
 Hydrothermal synthesis and structures of the homoleptic iodate complexes
 [M (I O)6](2-) (M = Mo, Zr)
;
_journal_name_full 'Journal of Alloys Compd.'
_journal_page_first 225
_journal_page_last 229
_journal_volume 388
_journal_year 2005
_chemical_formula_sum 'Cs2 I6 O18 Zr'
_chemical_name_systematic 'Cs2 (Zr (I O3)6)'
_space_group_IT_number 148
_symmetry_space_group_name_Hall '-R 3'
_symmetry_space_group_name_H-M 'R -3 :H'
_cell_angle_alpha 90
_cell_angle_beta 90
_cell_angle_gamma 120
_cell_formula_units_Z 3
_cell_length_a 11.7684
_cell_length_b 11.7684
_cell_length_c 11.7201
_cell_volume 1405.713
_citation_journal_id_ASTM JALCEU
_cod_data_source_file Shehee_JALCEU_2005_1509.cif
_cod_data_source_block Cs2I6O18Zr1
_cod_original_cell_volume 1405.714
_cod_original_formula_sum 'Cs2 I6 O18 Zr1'
_cod_database_code 1534812

loop_
_symmetry_equiv_pos_as_xyz
x,y,z
-y,x-y,z
-x+y,-x,z
-x,-y,-z
y,-x+y,-z
x-y,x,-z
x+2/3,y+1/3,z+1/3
-y+2/3,x-y+1/3,z+1/3
-x+y+2/3,-x+1/3,z+1/3
-x+2/3,-y+1/3,-z+1/3
y+2/3,-x+y+1/3,-z+1/3
x-y+2/3,x+1/3,-z+1/3
x+1/3,y+2/3,z+2/3
-y+1/3,x-y+2/3,z+2/3
-x+y+1/3,-x+2/3,z+2/3
-x+1/3,-y+2/3,-z+2/3
y+1/3,-x+y+2/3,-z+2/3
x-y+1/3,x+2/3,-z+2/3

loop_
_atom_site_label
_atom_site_type_symbol
_atom_site_fract_x
_atom_site_fract_y
_atom_site_fract_z
_atom_site_occupancy
_atom_site_U_iso_or_equiv
O1 O-2 0.4559 -0.0596 0.6279 1 0.0
Zr1 Zr+4 0.6667 0.3333 0.8333 1 0.0
O2 O-2 0.5486 0.1811 0.72437 1 0.0
I1 I+5 0.397348 0.01914 0.721983 1 0.0
Cs1 Cs+1 0 0 0.83864 1 0.0
O3 O-2 0.4235 -0.0344 0.8584 1 0.0
